data_7240011
loop_
_publ_author_name
'Yong-Sheng, Shi'
'Liu, Dong'
'Fu, Lianshe'
'Li, Yuehua'
'Dong, Gui-Ying'

_publ_section_title
;
 Five water-stable luminescent CdII-based metal-organic frameworks as
 sensors for highly sensitive and selective detection of acetylacetone,
 Fe3+ and Cr2O72- ions
;
_journal_name_full CrystEngComm
_journal_paper_doi 10.1039/D0CE00140F
_journal_year 2020
_chemical_formula_moiety 'C54 H44 Cd2 Cl4 N8 O8'
_chemical_formula_sum 'C54 H44 Cd2 Cl4 N8 O8'
_chemical_formula_weight 1299.57
_space_group_crystal_system monoclinic
_space_group_IT_number 13
_space_group_name_Hall '-P 2yac'
_space_group_name_H-M_alt 'P 1 2/n 1'
_atom_sites_solution_hydrogens geom
_atom_sites_solution_primary iterative
_audit_creation_date 2019-12-23
_audit_creation_method
;
Olex2 1.2-beta
(compiled 2018.05.29 svn.r3508 for OlexSys, GUI svn.r5506)
;
_audit_update_record
;
2020-01-12 deposited with the CCDC.	2020-03-02 downloaded from the CCDC.
;
_cell_angle_alpha 90
_cell_angle_beta 98.640(2)
_cell_angle_gamma 90
_cell_formula_units_Z 4
_cell_length_a 14.9929(3)
_cell_length_b 21.3309(4)
_cell_length_c 16.5227(2)
_cell_measurement_reflns_used 6124
_cell_measurement_temperature 293(2)
_cell_measurement_theta_max 21.35
_cell_measurement_theta_min 2.17
_cell_volume 5224.19(16)
_computing_molecular_graphics 'Olex2 (Dolomanov et al., 2009)'
_computing_publication_material 'Olex2 (Dolomanov et al., 2009)'
_computing_structure_refinement 'ShelXL (Sheldrick, 2015)'
_computing_structure_solution 'olex2.solve (Bourhis et al., 2015)'
_diffrn_ambient_temperature 293(2)
_diffrn_measured_fraction_theta_full 0.997
_diffrn_measured_fraction_theta_max 0.955
_diffrn_measurement_device_type 'multiwire proportional'
_diffrn_measurement_method 'phi and omega scans'
_diffrn_radiation_monochromator graphite
_diffrn_radiation_type MoK\a
_diffrn_radiation_wavelength 0.71073
_diffrn_reflns_av_R_equivalents 0.0595
_diffrn_reflns_av_unetI/netI 0.0502
_diffrn_reflns_Laue_measured_fraction_full 0.997
_diffrn_reflns_Laue_measured_fraction_max 0.955
_diffrn_reflns_limit_h_max 21
_diffrn_reflns_limit_h_min -21
_diffrn_reflns_limit_k_max 29
_diffrn_reflns_limit_k_min -30
_diffrn_reflns_limit_l_max 23
_diffrn_reflns_limit_l_min -15
_diffrn_reflns_number 77199
_diffrn_reflns_point_group_measured_fraction_full 0.997
_diffrn_reflns_point_group_measured_fraction_max 0.955
_diffrn_reflns_theta_full 25.242
_diffrn_reflns_theta_max 30.556
_diffrn_reflns_theta_min 2.206
_exptl_absorpt_coefficient_mu 1.082
_exptl_absorpt_correction_type none
_exptl_crystal_colour colourless
_exptl_crystal_density_diffrn 1.652
_exptl_crystal_description block
_exptl_crystal_F_000 2608
_exptl_crystal_size_max 0.24
_exptl_crystal_size_mid 0.22
_exptl_crystal_size_min 0.20
_refine_diff_density_max 2.113
_refine_diff_density_min -1.389
_refine_diff_density_rms 0.122
_refine_ls_extinction_method none
_refine_ls_goodness_of_fit_ref 1.031
_refine_ls_hydrogen_treatment constr
_refine_ls_matrix_type full
_refine_ls_number_parameters 687
_refine_ls_number_reflns 15324
_refine_ls_number_restraints 0
_refine_ls_restrained_S_all 1.031
_refine_ls_R_factor_all 0.0770
_refine_ls_R_factor_gt 0.0472
_refine_ls_shift/su_max 0.001
_refine_ls_shift/su_mean 0.000
_refine_ls_structure_factor_coef Fsqd
_refine_ls_weighting_details 'w=1/[\s^2^(Fo^2^)+(0.0797P)^2^] where P=(Fo^2^+2Fc^2^)/3'
_refine_ls_weighting_scheme calc
_refine_ls_wR_factor_gt 0.1192
_refine_ls_wR_factor_ref 0.1347
_reflns_Friedel_coverage 0.000
_reflns_number_gt 10601
_reflns_number_total 15324
_reflns_threshold_expression 'I > 2\s(I)'
_cod_data_source_file d0ce00140f2.cif
_cod_data_source_block 2
_cod_database_code 7240011
_shelx_shelxl_version_number 2018/3
_shelx_space_group_comment
;
The symmetry employed for this shelxl refinement is uniquely defined
by the following loop, which should always be used as a source of
symmetry information in preference to the above space-group names.
They are only intended as comments.
;
_olex2_refinement_description
;
1. Fixed Uiso
 At 1.2 times of:
  All C(H) groups, All C(H,H) groups, All N(H) groups
2.a Secondary CH2 refined with riding coordinates:
 C46(H46a,H46b), C44(H44a,H44b), C45(H45a,H45b), C43(H43a,H43b), C16(H16a,
 H16b), C47(H47a,H47b), C17(H17a,H17b), C19(H19a,H19b), C18(H18a,H18b),
 C20(H20a,H20b)
2.b Aromatic/amide H refined with riding coordinates:
 N2(H2), N7(H7), N6(H6), N4(H4), C31(H31), C34(H34), C7(H7a), C3(H3), C50(H50),
  C11(H11), C23(H23), C24(H24), C14(H14), C51(H51), C13(H13), C12(H12),
 C52(H52), C41(H41), C39(H39), C53(H53), C40(H40), C25(H25), C38(H38), C26(H26)
;
_olex2_submission_special_instructions 'No special instructions were received'

loop_
_space_group_symop_operation_xyz
'x, y, z'
'-x+1/2, y, -z+1/2'
'-x, -y, -z'
'x-1/2, -y, z-1/2'

loop_
_atom_site_label
_atom_site_type_symbol
_atom_site_fract_x
_atom_site_fract_y
_atom_site_fract_z
_atom_site_U_iso_or_equiv
_atom_site_adp_type
_atom_site_occupancy
_atom_site_site_symmetry_order
_atom_site_calc_flag
_atom_site_refinement_flags_posn
_atom_site_refinement_flags_adp
_atom_site_refinement_flags_occupancy
_atom_site_disorder_assembly
_atom_site_disorder_group
Cd4 Cd 0.750000 0.27516(2) 1.250000 0.02552(8) Uani 1 2 d S T P . .
Cd1 Cd 0.250000 0.08375(2) 0.250000 0.02475(8) Uani 1 2 d S T P . .
Cd3 Cd 0.250000 0.53385(2) 1.250000 0.02546(8) Uani 1 2 d S T P . .
Cd2 Cd 0.250000 0.17508(2) 0.750000 0.03215(9) Uani 1 2 d S T P . .
Cl4 Cl 0.06637(6) 0.43754(4) 0.93170(5) 0.04142(19) Uani 1 1 d . . . . .
Cl1 Cl 0.34277(7) -0.14992(4) 0.17994(5) 0.0517(2) Uani 1 1 d . . . . .
Cl3 Cl 0.45611(6) 0.32465(5) 0.99182(6) 0.0522(2) Uani 1 1 d . . . . .
Cl2 Cl 0.18862(9) -0.05141(5) -0.16835(5) 0.0624(3) Uani 1 1 d . . . . .
O7 O 0.25819(16) 0.46977(11) 1.14898(12) 0.0351(5) Uani 1 1 d . . . . .
O5 O 0.25926(17) 0.23552(10) 0.85687(14) 0.0398(6) Uani 1 1 d . . . . .
O1 O 0.21710(16) 0.03314(11) 0.12983(13) 0.0383(5) Uani 1 1 d . . . . .
O4 O 0.32937(16) -0.22577(11) -0.12924(13) 0.0400(6) Uani 1 1 d . . . . .
O3 O 0.19258(15) -0.19308(11) -0.17917(14) 0.0396(6) Uani 1 1 d . . . . .
O8 O 0.1789(2) 0.52839(11) 1.05218(14) 0.0516(7) Uani 1 1 d . . . . .
O2 O 0.34089(15) -0.00829(12) 0.19697(14) 0.0430(6) Uani 1 1 d . . . . .
N2 N -0.00935(17) 0.17820(12) 0.20135(15) 0.0324(6) Uani 1 1 d . . . . .
H2 H -0.066752 0.179091 0.201000 0.039 Uiso 1 1 calc R . . . .
N5 N 0.36923(17) 0.59557(12) 1.25596(16) 0.0309(6) Uani 1 1 d . . . . .
N8 N 0.83088(17) 0.34552(12) 1.19142(14) 0.0287(5) Uani 1 1 d . . . . .
N7 N 0.87441(18) 0.41140(12) 1.10165(15) 0.0338(6) Uani 1 1 d . . . . .
H7 H 0.871312 0.436459 1.060553 0.041 Uiso 1 1 calc R . . . .
N1 N 0.13425(17) 0.15296(12) 0.23826(14) 0.0281(5) Uani 1 1 d . . . . .
O6 O 0.35985(18) 0.29257(13) 0.80474(16) 0.0563(8) Uani 1 1 d . . . . .
N3 N 0.13465(19) 0.11413(13) 0.76591(15) 0.0345(6) Uani 1 1 d . . . . .
N6 N 0.48505(18) 0.64932(13) 1.22514(17) 0.0376(6) Uani 1 1 d . . . . .
H6 H 0.531471 0.658678 1.202680 0.045 Uiso 1 1 calc R . . . .
C32 C 0.2405(2) 0.43095(14) 1.01505(17) 0.0283(6) Uani 1 1 d . . . . .
N4 N 0.0110(2) 0.05667(13) 0.74605(18) 0.0426(7) Uani 1 1 d . . . . .
H4 H -0.032475 0.034398 0.721116 0.051 Uiso 1 1 calc R . . . .
C2 C 0.2743(2) -0.05693(14) 0.07225(17) 0.0304(7) Uani 1 1 d . . . . .
C15 C 0.0375(2) 0.20976(15) 0.14787(17) 0.0306(6) Uani 1 1 d . . . . .
C49 C 0.9243(2) 0.35227(14) 1.20901(17) 0.0276(6) Uani 1 1 d . . . . .
C9 C 0.0509(2) 0.14578(15) 0.25411(16) 0.0283(6) Uani 1 1 d . . . . .
C10 C 0.1277(2) 0.19452(14) 0.17171(17) 0.0280(6) Uani 1 1 d . . . . .
C31 C 0.3252(2) 0.40347(15) 1.02631(18) 0.0329(7) Uani 1 1 d . . . . .
H31 H 0.367542 0.415782 1.070453 0.040 Uiso 1 1 calc R . . . .
C29 C 0.2849(2) 0.33678(14) 0.90860(17) 0.0302(6) Uani 1 1 d . . . . .
C28 C 0.3043(2) 0.28443(16) 0.85196(18) 0.0334(7) Uani 1 1 d . . . . .
C34 C 0.1992(2) 0.36293(15) 0.89789(18) 0.0329(7) Uani 1 1 d . . . . .
H34 H 0.155842 0.348664 0.855713 0.040 Uiso 1 1 calc R . . . .
C33 C 0.1774(2) 0.41015(15) 0.94936(17) 0.0297(6) Uani 1 1 d . . . . .
C30 C 0.3481(2) 0.35805(15) 0.97312(18) 0.0324(7) Uani 1 1 d . . . . .
C35 C 0.2223(2) 0.48155(15) 1.07534(17) 0.0297(6) Uani 1 1 d . . . . .
C48 C 0.9522(2) 0.39457(15) 1.15274(18) 0.0308(6) Uani 1 1 d . . . . .
C013 C 0.8041(2) 0.38189(14) 1.12711(18) 0.0288(6) Uani 1 1 d . . . . .
C5 C 0.2685(2) -0.14048(15) -0.06163(18) 0.0300(6) Uani 1 1 d . . . . .
C1 C 0.2783(2) -0.00813(15) 0.13822(18) 0.0310(7) Uani 1 1 d . . . . .
C46 C 0.7084(2) 0.39684(15) 1.09369(19) 0.0337(7) Uani 1 1 d . . . . .
H46A H 0.670273 0.361073 1.100423 0.040 Uiso 1 1 calc R . . . .
H46B H 0.703188 0.406234 1.035724 0.040 Uiso 1 1 calc R . . . .
C22 C 0.1021(2) 0.10796(14) 0.84093(17) 0.0273(6) Uani 1 1 d . . . . .
C42 C 0.3750(2) 0.65195(15) 1.30014(19) 0.0324(7) Uani 1 1 d . . . . .
C36 C 0.4364(2) 0.59656(15) 1.21222(19) 0.0316(6) Uani 1 1 d . . . . .
C7 C 0.3049(2) -0.15871(15) 0.01763(19) 0.0339(7) Uani 1 1 d . . . . .
H7A H 0.328914 -0.198753 0.026424 0.041 Uiso 1 1 calc R . . . .
C8 C 0.3058(2) -0.11805(15) 0.08393(18) 0.0325(7) Uani 1 1 d . . . . .
C3 C 0.2384(2) -0.03891(15) -0.00691(18) 0.0344(7) Uani 1 1 d . . . . .
H3 H 0.216753 0.001707 -0.016206 0.041 Uiso 1 1 calc R . . . .
C4 C 0.2342(2) -0.08008(15) -0.07213(18) 0.0354(7) Uani 1 1 d . . . . .
C6 C 0.2642(2) -0.18965(14) -0.12753(18) 0.0303(7) Uani 1 1 d . . . . .
C37 C 0.4481(2) 0.68631(15) 1.2807(2) 0.0357(7) Uani 1 1 d . . . . .
C50 C 0.9851(2) 0.32501(15) 1.27020(19) 0.0346(7) Uani 1 1 d . . . . .
H50 H 0.966220 0.297589 1.307994 0.042 Uiso 1 1 calc R . . . .
C11 C 0.1942(2) 0.22063(16) 0.1319(2) 0.0383(8) Uani 1 1 d . . . . .
H11 H 0.254994 0.211969 0.148377 0.046 Uiso 1 1 calc R . . . .
C44 C 0.5803(2) 0.47315(16) 1.1169(2) 0.0345(7) Uani 1 1 d . . . . .
H44A H 0.541489 0.437323 1.121373 0.041 Uiso 1 1 calc R . . . .
H44B H 0.569991 0.487530 1.060574 0.041 Uiso 1 1 calc R . . . .
C45 C 0.6780(2) 0.45389(15) 1.1400(2) 0.0360(7) Uani 1 1 d . . . . .
H45A H 0.688729 0.444703 1.198102 0.043 Uiso 1 1 calc R . . . .
H45B H 0.715743 0.489333 1.130733 0.043 Uiso 1 1 calc R . . . .
C43 C 0.5571(2) 0.52553(16) 1.1733(2) 0.0368(7) Uani 1 1 d . . . . .
H43A H 0.570954 0.511472 1.229591 0.044 Uiso 1 1 calc R . . . .
H43B H 0.594915 0.561555 1.166930 0.044 Uiso 1 1 calc R . . . .
C27 C 0.0236(2) 0.07194(15) 0.8283(2) 0.0345(7) Uani 1 1 d . . . . .
C23 C 0.1363(2) 0.12858(15) 0.91857(18) 0.0351(7) Uani 1 1 d . . . . .
H23 H 0.188769 0.152392 0.928477 0.042 Uiso 1 1 calc R . . . .
C24 C 0.0888(3) 0.11213(17) 0.9810(2) 0.0467(9) Uani 1 1 d . . . . .
H24 H 0.110302 0.124984 1.034111 0.056 Uiso 1 1 calc R . . . .
C14 C 0.0094(2) 0.24899(16) 0.08159(19) 0.0414(8) Uani 1 1 d . . . . .
H14 H -0.051351 0.257803 0.064927 0.050 Uiso 1 1 calc R . . . .
C16 C 0.0248(2) 0.10930(16) 0.32380(18) 0.0356(7) Uani 1 1 d . . . . .
H16A H 0.053451 0.068455 0.325298 0.043 Uiso 1 1 calc R . . . .
H16B H -0.039954 0.102757 0.314259 0.043 Uiso 1 1 calc R . . . .
C51 C 1.0750(2) 0.34028(17) 1.2727(2) 0.0432(8) Uani 1 1 d . . . . .
H51 H 1.117875 0.321986 1.312211 0.052 Uiso 1 1 calc R . . . .
C13 C 0.0749(3) 0.27400(17) 0.0421(2) 0.0471(9) Uani 1 1 d . . . . .
H13 H 0.058527 0.300849 -0.002016 0.057 Uiso 1 1 calc R . . . .
C47 C 0.4584(2) 0.54577(17) 1.1566(2) 0.0405(8) Uani 1 1 d . . . . .
H47A H 0.444551 0.560167 1.100396 0.049 Uiso 1 1 calc R . . . .
H47B H 0.420462 0.509740 1.162612 0.049 Uiso 1 1 calc R . . . .
C12 C 0.1659(3) 0.26002(17) 0.0666(2) 0.0457(9) Uani 1 1 d . . . . .
H12 H 0.208752 0.277716 0.038235 0.055 Uiso 1 1 calc R . . . .
C52 C 1.1028(2) 0.38267(18) 1.2171(2) 0.0456(9) Uani 1 1 d . . . . .
H52 H 1.163720 0.392504 1.221025 0.055 Uiso 1 1 calc R . . . .
C41 C 0.3234(3) 0.67552(18) 1.3559(2) 0.0453(9) Uani 1 1 d . . . . .
H41 H 0.275136 0.652984 1.370540 0.054 Uiso 1 1 calc R . . . .
C39 C 0.4197(3) 0.76730(18) 1.3687(2) 0.0533(10) Uani 1 1 d . . . . .
H39 H 0.433177 0.806304 1.392585 0.064 Uiso 1 1 calc R . . . .
C53 C 1.0420(2) 0.41038(17) 1.1564(2) 0.0428(8) Uani 1 1 d . . . . .
H53 H 1.060919 0.438557 1.119535 0.051 Uiso 1 1 calc R . . . .
C40 C 0.3462(3) 0.73358(19) 1.3889(2) 0.0551(11) Uani 1 1 d . . . . .
H40 H 0.311829 0.750873 1.425604 0.066 Uiso 1 1 calc R . . . .
C17 C 0.0508(3) 0.14108(19) 0.4074(2) 0.0485(9) Uani 1 1 d . . . . .
H17A H 0.110705 0.158946 0.410609 0.058 Uiso 1 1 calc R . . . .
H17B H 0.008928 0.174974 0.412714 0.058 Uiso 1 1 calc R . . . .
C25 C 0.0100(3) 0.07704(17) 0.9668(2) 0.0519(10) Uani 1 1 d . . . . .
H25 H -0.020046 0.067486 1.010572 0.062 Uiso 1 1 calc R . . . .
C21 C 0.0773(3) 0.08216(16) 0.71185(19) 0.0398(8) Uani 1 1 d . . . . .
C38 C 0.4724(3) 0.74421(17) 1.3144(2) 0.0472(9) Uani 1 1 d . . . . .
H38 H 0.521617 0.766317 1.301066 0.057 Uiso 1 1 calc R . . . .
C26 C -0.0245(3) 0.05628(16) 0.8908(2) 0.0459(9) Uani 1 1 d . . . . .
H26 H -0.077335 0.032870 0.881186 0.055 Uiso 1 1 calc R . . . .
C19 C 0.0677(3) 0.12148(19) 0.5641(2) 0.0493(9) Uani 1 1 d . . . . .
H19A H 0.118671 0.149932 0.568971 0.059 Uiso 1 1 calc R . . . .
H19B H 0.015475 0.144882 0.575417 0.059 Uiso 1 1 calc R . . . .
C18 C 0.0494(3) 0.09519(19) 0.4767(2) 0.0519(10) Uani 1 1 d . . . . .
H18A H 0.093852 0.062920 0.471879 0.062 Uiso 1 1 calc R . . . .
H18B H -0.009265 0.075024 0.469465 0.062 Uiso 1 1 calc R . . . .
C20 C 0.0872(4) 0.0699(2) 0.6244(2) 0.0666(14) Uani 1 1 d . . . . .
H20A H 0.148627 0.056200 0.623313 0.080 Uiso 1 1 calc R . . . .
H20B H 0.047977 0.035072 0.605481 0.080 Uiso 1 1 calc R . . . .

loop_
_atom_site_aniso_label
_atom_site_aniso_U_11
_atom_site_aniso_U_22
_atom_site_aniso_U_33
_atom_site_aniso_U_23
_atom_site_aniso_U_13
_atom_site_aniso_U_12
Cd4 0.03061(16) 0.02229(16) 0.02391(14) 0.000 0.00485(11) 0.000
Cd1 0.02737(16) 0.02582(17) 0.01916(13) 0.000 -0.00271(11) 0.000
Cd3 0.02639(16) 0.02560(16) 0.02393(14) 0.000 0.00231(11) 0.000
Cd2 0.04161(19) 0.02731(18) 0.02937(16) 0.000 0.01131(14) 0.000
Cl4 0.0407(5) 0.0392(5) 0.0402(4) -0.0032(4) -0.0074(3) 0.0042(4)
Cl1 0.0802(7) 0.0399(5) 0.0286(4) 0.0026(3) -0.0127(4) -0.0006(5)
Cl3 0.0383(5) 0.0677(7) 0.0476(5) -0.0187(4) -0.0036(4) 0.0086(4)
Cl2 0.1082(9) 0.0439(6) 0.0267(4) -0.0042(4) -0.0168(5) 0.0198(6)
O7 0.0399(13) 0.0435(14) 0.0195(10) -0.0061(9) -0.0034(9) -0.0010(10)
O5 0.0544(15) 0.0285(13) 0.0371(12) -0.0071(10) 0.0090(11) -0.0127(11)
O1 0.0433(14) 0.0397(14) 0.0281(11) -0.0084(10) -0.0070(10) 0.0082(11)
O4 0.0384(13) 0.0415(14) 0.0365(12) -0.0116(10) -0.0063(10) 0.0102(11)
O3 0.0296(12) 0.0441(15) 0.0420(13) -0.0175(10) -0.0048(10) 0.0049(10)
O8 0.089(2) 0.0327(14) 0.0300(12) -0.0003(10) 0.0005(13) 0.0138(14)
O2 0.0390(13) 0.0498(15) 0.0347(12) -0.0132(11) -0.0128(10) 0.0071(11)
N2 0.0257(13) 0.0429(16) 0.0270(12) -0.0005(11) -0.0011(10) 0.0051(11)
N5 0.0268(13) 0.0293(14) 0.0358(13) -0.0058(11) 0.0018(10) -0.0026(11)
N8 0.0315(13) 0.0279(14) 0.0263(12) 0.0024(10) 0.0029(10) 0.0019(11)
N7 0.0332(14) 0.0351(15) 0.0325(13) 0.0105(11) 0.0024(11) -0.0005(12)
N1 0.0307(13) 0.0330(14) 0.0194(11) 0.0042(10) -0.0004(9) 0.0042(11)
O6 0.0568(17) 0.0654(18) 0.0524(16) -0.0280(14) 0.0266(13) -0.0298(14)
N3 0.0436(16) 0.0359(16) 0.0240(12) -0.0014(11) 0.0046(11) -0.0063(12)
N6 0.0335(15) 0.0405(17) 0.0396(15) -0.0059(12) 0.0080(12) -0.0118(12)
C32 0.0359(17) 0.0280(16) 0.0203(12) 0.0015(11) 0.0016(11) -0.0044(13)
N4 0.0427(17) 0.0395(18) 0.0397(16) -0.0040(13) -0.0131(13) -0.0082(13)
C2 0.0357(17) 0.0304(17) 0.0236(13) -0.0060(12) 0.0001(12) 0.0009(13)
C15 0.0355(17) 0.0297(16) 0.0247(13) -0.0029(12) -0.0018(12) 0.0048(13)
C49 0.0313(16) 0.0248(15) 0.0262(13) -0.0012(11) 0.0033(12) -0.0009(12)
C9 0.0278(15) 0.0359(18) 0.0192(12) 0.0007(11) -0.0032(11) 0.0030(12)
C10 0.0329(16) 0.0266(16) 0.0229(13) 0.0011(11) -0.0013(11) 0.0036(12)
C31 0.0358(17) 0.0363(18) 0.0250(14) -0.0053(12) -0.0012(12) -0.0065(14)
C29 0.0391(17) 0.0269(16) 0.0247(13) -0.0046(12) 0.0056(12) -0.0089(13)
C28 0.0336(17) 0.0365(19) 0.0294(15) -0.0081(13) 0.0024(13) -0.0057(14)
C34 0.0393(18) 0.0322(18) 0.0254(14) -0.0020(12) -0.0015(12) -0.0082(14)
C33 0.0314(16) 0.0309(17) 0.0252(13) 0.0010(12) -0.0010(12) -0.0038(13)
C30 0.0315(16) 0.0356(18) 0.0290(14) -0.0028(12) 0.0006(12) -0.0041(13)
C35 0.0361(17) 0.0297(17) 0.0228(13) -0.0022(11) 0.0030(12) -0.0057(13)
C48 0.0311(16) 0.0305(17) 0.0304(14) -0.0003(12) 0.0031(12) -0.0014(13)
C013 0.0285(15) 0.0284(16) 0.0287(14) 0.0000(12) 0.0015(12) 0.0015(12)
C5 0.0308(16) 0.0316(17) 0.0265(14) -0.0075(12) 0.0004(12) -0.0014(13)
C1 0.0375(17) 0.0276(17) 0.0269(14) -0.0046(12) 0.0013(12) -0.0021(13)
C46 0.0314(16) 0.0354(18) 0.0321(15) 0.0015(13) -0.0025(12) 0.0011(14)
C22 0.0307(15) 0.0253(15) 0.0245(13) 0.0026(11) -0.0003(11) -0.0008(12)
C42 0.0331(16) 0.0275(17) 0.0341(15) -0.0047(12) -0.0029(12) -0.0010(13)
C36 0.0252(15) 0.0345(18) 0.0334(15) -0.0031(13) -0.0009(12) -0.0038(13)
C7 0.0391(18) 0.0266(17) 0.0339(16) -0.0052(13) -0.0017(13) 0.0028(14)
C8 0.0395(18) 0.0299(17) 0.0255(14) -0.0024(12) -0.0031(12) -0.0005(13)
C3 0.0425(19) 0.0287(17) 0.0290(15) -0.0037(12) -0.0043(13) 0.0068(14)
C4 0.0452(19) 0.0363(19) 0.0226(14) -0.0051(12) -0.0014(13) 0.0040(15)
C6 0.0348(17) 0.0288(17) 0.0271(14) -0.0063(12) 0.0038(12) -0.0021(13)
C37 0.0398(18) 0.0291(17) 0.0353(16) 0.0004(13) -0.0037(14) -0.0039(14)
C50 0.0385(18) 0.0348(18) 0.0287(15) 0.0002(12) -0.0010(13) 0.0030(14)
C11 0.0365(18) 0.038(2) 0.0398(18) 0.0093(14) 0.0041(14) 0.0021(15)
C44 0.0266(16) 0.041(2) 0.0343(16) 0.0000(14) 0.0002(13) 0.0033(14)
C45 0.0308(17) 0.0354(19) 0.0396(18) 0.0013(14) -0.0018(14) 0.0015(14)
C43 0.0337(17) 0.0370(19) 0.0384(17) -0.0029(14) 0.0011(14) 0.0013(14)
C27 0.0346(17) 0.0292(17) 0.0364(16) -0.0003(13) -0.0046(13) -0.0034(13)
C23 0.0429(18) 0.0324(18) 0.0274(14) -0.0001(12) -0.0030(13) -0.0028(14)
C24 0.073(3) 0.041(2) 0.0265(15) 0.0030(14) 0.0100(16) 0.0034(19)
C14 0.046(2) 0.042(2) 0.0315(16) 0.0044(14) -0.0105(14) 0.0129(16)
C16 0.0351(17) 0.046(2) 0.0255(14) 0.0024(13) 0.0039(12) -0.0048(15)
C51 0.0398(19) 0.046(2) 0.0393(18) -0.0060(16) -0.0092(15) 0.0027(16)
C13 0.068(3) 0.038(2) 0.0322(17) 0.0101(14) -0.0037(17) 0.0048(18)
C47 0.0316(18) 0.046(2) 0.0436(19) -0.0127(15) 0.0052(15) -0.0016(15)
C12 0.055(2) 0.043(2) 0.0382(18) 0.0122(16) 0.0049(16) -0.0041(18)
C52 0.0301(18) 0.052(2) 0.053(2) -0.0090(18) 0.0004(15) -0.0084(16)
C41 0.041(2) 0.047(2) 0.047(2) -0.0145(17) 0.0036(16) -0.0002(17)
C39 0.066(3) 0.033(2) 0.054(2) -0.0158(17) -0.012(2) -0.0017(19)
C53 0.0378(19) 0.045(2) 0.046(2) 0.0026(16) 0.0079(16) -0.0072(16)
C40 0.058(3) 0.055(3) 0.051(2) -0.0223(19) 0.0011(19) 0.011(2)
C17 0.064(3) 0.054(2) 0.0279(16) 0.0005(15) 0.0070(16) -0.0092(19)
C25 0.066(3) 0.044(2) 0.053(2) 0.0110(18) 0.030(2) 0.004(2)
C21 0.055(2) 0.035(2) 0.0246(15) -0.0029(13) -0.0068(14) -0.0012(16)
C38 0.057(2) 0.034(2) 0.047(2) -0.0047(16) -0.0051(17) -0.0102(17)
C26 0.042(2) 0.037(2) 0.061(2) 0.0065(17) 0.0159(18) -0.0067(16)
C19 0.065(3) 0.056(2) 0.0277(16) 0.0002(16) 0.0071(16) -0.009(2)
C18 0.072(3) 0.055(2) 0.0269(16) -0.0027(16) 0.0024(17) -0.004(2)
C20 0.115(4) 0.055(3) 0.0252(17) -0.0065(17) -0.002(2) 0.013(3)

loop_
_atom_type_symbol
_atom_type_description
_atom_type_scat_dispersion_real
_atom_type_scat_dispersion_imag
_atom_type_scat_source
C C 0.0033 0.0016 'International Tables Vol C Tables 4.2.6.8 and 6.1.1.4'
H H 0.0000 0.0000 'International Tables Vol C Tables 4.2.6.8 and 6.1.1.4'
Cd Cd -0.8075 1.2024 'International Tables Vol C Tables 4.2.6.8 and 6.1.1.4'
Cl Cl 0.1484 0.1585 'International Tables Vol C Tables 4.2.6.8 and 6.1.1.4'
N N 0.0061 0.0033 'International Tables Vol C Tables 4.2.6.8 and 6.1.1.4'
O O 0.0106 0.0060 'International Tables Vol C Tables 4.2.6.8 and 6.1.1.4'

loop_
_geom_angle_atom_site_label_1
_geom_angle_atom_site_label_2
_geom_angle_atom_site_label_3
_geom_angle
_geom_angle_site_symmetry_1
_geom_angle_site_symmetry_3
_geom_angle_publ_flag
O4 Cd4 O4 128.09(11) 3_656 4_657 ?
O4 Cd4 C6 27.43(8) 4_657 4_657 ?
O4 Cd4 C6 107.35(9) 3_656 4_657 ?
O4 Cd4 C6 27.43(8) 3_656 3_656 ?
O4 Cd4 C6 107.35(9) 4_657 3_656 ?
O3 Cd4 O4 55.34(8) 4_657 4_657 ?
O3 Cd4 O4 55.34(8) 3_656 3_656 ?
O3 Cd4 O4 85.06(8) 4_657 3_656 ?
O3 Cd4 O4 85.06(8) 3_656 4_657 ?
O3 Cd4 O3 83.16(12) 3_656 4_657 ?
O3 Cd4 C6 82.89(9) 3_656 4_657 ?
O3 Cd4 C6 27.91(9) 3_656 3_656 ?
O3 Cd4 C6 82.89(9) 4_657 3_656 ?
O3 Cd4 C6 27.91(9) 4_657 4_657 ?
N8 Cd4 O4 114.79(8) 2_657 3_656 ?
N8 Cd4 O4 99.64(9) 2_657 4_657 ?
N8 Cd4 O4 99.64(9) . 3_656 ?
N8 Cd4 O4 114.79(8) . 4_657 ?
N8 Cd4 O3 168.92(9) . 4_657 ?
N8 Cd4 O3 91.23(9) 2_657 4_657 ?
N8 Cd4 O3 91.23(9) . 3_656 ?
N8 Cd4 O3 168.92(9) 2_657 3_656 ?
N8 Cd4 N8 95.81(13) 2_657 . ?
N8 Cd4 C6 96.62(9) 2_657 4_657 ?
N8 Cd4 C6 141.95(10) 2_657 3_656 ?
N8 Cd4 C6 141.95(10) . 4_657 ?
N8 Cd4 C6 96.62(9) . 3_656 ?
C6 Cd4 C6 95.35(13) 3_656 4_657 ?
O1 Cd1 O1 122.62(12) 2 . ?
O1 Cd1 O2 53.12(7) . . ?
O1 Cd1 O2 53.12(7) 2 2 ?
O1 Cd1 O2 83.06(8) 2 . ?
O1 Cd1 O2 83.06(8) . 2 ?
O1 Cd1 N1 116.89(8) 2 . ?
O1 Cd1 N1 100.00(8) 2 2 ?
O1 Cd1 N1 116.89(8) . 2 ?
O1 Cd1 N1 100.00(8) . . ?
O2 Cd1 O2 82.68(11) . 2 ?
N1 Cd1 O2 94.99(8) . 2 ?
N1 Cd1 O2 153.13(8) 2 2 ?
N1 Cd1 O2 94.98(8) 2 . ?
N1 Cd1 O2 153.13(8) . . ?
N1 Cd1 N1 98.63(13) . 2 ?
O7 Cd3 O7 102.13(12) 2_557 . ?
O7 Cd3 N5 118.60(9) . 2_557 ?
O7 Cd3 N5 105.67(9) 2_557 2_557 ?
O7 Cd3 N5 118.60(9) 2_557 . ?
O7 Cd3 N5 105.67(9) . . ?
N5 Cd3 N5 106.88(14) . 2_557 ?
O5 Cd2 O5 107.25(12) . 2_556 ?
O5 Cd2 N3 119.32(10) . 2_556 ?
O5 Cd2 N3 102.00(9) 2_556 2_556 ?
O5 Cd2 N3 101.99(9) . . ?
O5 Cd2 N3 119.32(10) 2_556 . ?
N3 Cd2 N3 107.95(15) 2_556 . ?
C35 O7 Cd3 122.8(2) . . ?
C28 O5 Cd2 114.26(19) . . ?
C1 O1 Cd1 100.27(18) . . ?
C6 O4 Cd4 89.87(18) . 3_656 ?
C6 O3 Cd4 92.39(18) . 3_656 ?
C1 O2 Cd1 83.64(19) . . ?
C9 N2 C15 107.9(3) . . ?
C42 N5 Cd3 121.4(2) . . ?
C36 N5 Cd3 131.4(2) . . ?
C36 N5 C42 106.1(3) . . ?
C49 N8 Cd4 124.85(19) . . ?
C013 N8 Cd4 128.3(2) . . ?
C013 N8 C49 106.2(2) . . ?
C013 N7 C48 108.4(2) . . ?
C9 N1 Cd1 129.9(2) . . ?
C9 N1 C10 105.7(2) . . ?
C10 N1 Cd1 116.17(18) . . ?
C22 N3 Cd2 122.8(2) . . ?
C21 N3 Cd2 131.3(2) . . ?
C21 N3 C22 105.6(3) . . ?
C36 N6 C37 108.7(3) . . ?
C31 C32 C33 117.9(3) . . ?
C31 C32 C35 117.6(3) . . ?
C33 C32 C35 124.5(3) . . ?
C21 N4 C27 108.7(3) . . ?
C8 C2 C1 125.0(3) . . ?
C8 C2 C3 117.7(3) . . ?
C3 C2 C1 117.3(3) . . ?
N2 C15 C10 105.7(3) . . ?
N2 C15 C14 132.3(3) . . ?
C10 C15 C14 122.0(3) . . ?
N8 C49 C48 108.6(3) . . ?
C50 C49 N8 129.8(3) . . ?
C50 C49 C48 121.6(3) . . ?
N2 C9 C16 122.6(3) . . ?
N1 C9 N2 111.9(3) . . ?
N1 C9 C16 125.4(3) . . ?
C15 C10 N1 108.7(3) . . ?
C15 C10 C11 120.6(3) . . ?
C11 C10 N1 130.8(3) . . ?
C30 C31 C32 121.3(3) . . ?
C34 C29 C28 118.6(3) . . ?
C34 C29 C30 118.5(3) . . ?
C30 C29 C28 122.8(3) . . ?
O5 C28 C29 114.8(3) . . ?
O6 C28 O5 125.4(3) . . ?
O6 C28 C29 119.8(3) . . ?
C29 C34 C33 120.8(3) . . ?
C32 C33 Cl4 122.6(2) . . ?
C34 C33 Cl4 116.5(2) . . ?
C34 C33 C32 120.7(3) . . ?
C31 C30 Cl3 118.9(2) . . ?
C31 C30 C29 120.6(3) . . ?
C29 C30 Cl3 120.5(2) . . ?
O7 C35 C32 113.1(3) . . ?
O8 C35 O7 125.9(3) . . ?
O8 C35 C32 121.0(3) . . ?
N7 C48 C49 105.3(3) . . ?
C53 C48 N7 133.8(3) . . ?
C53 C48 C49 120.9(3) . . ?
N8 C013 N7 111.5(3) . . ?
N8 C013 C46 125.4(3) . . ?
N7 C013 C46 122.5(3) . . ?
C7 C5 C6 116.9(3) . . ?
C4 C5 C7 117.4(3) . . ?
C4 C5 C6 125.5(3) . . ?
O1 C1 C2 117.0(3) . . ?
O2 C1 O1 122.5(3) . . ?
O2 C1 C2 120.5(3) . . ?
C013 C46 C45 109.0(3) . . ?
C27 C22 N3 108.5(3) . . ?
C23 C22 N3 131.3(3) . . ?
C23 C22 C27 120.1(3) . . ?
C37 C42 N5 108.7(3) . . ?
C41 C42 N5 131.4(3) . . ?
C41 C42 C37 120.0(3) . . ?
N5 C36 N6 111.5(3) . . ?
N5 C36 C47 125.6(3) . . ?
N6 C36 C47 122.9(3) . . ?
C8 C7 C5 121.3(3) . . ?
C2 C8 Cl1 123.3(2) . . ?
C2 C8 C7 120.7(3) . . ?
C7 C8 Cl1 115.9(2) . . ?
C4 C3 C2 121.5(3) . . ?
C5 C4 Cl2 121.8(2) . . ?
C3 C4 Cl2 116.9(2) . . ?
C3 C4 C5 121.3(3) . . ?
O4 C6 Cd4 62.69(16) . 3_656 ?
O4 C6 O3 122.4(3) . . ?
O4 C6 C5 119.8(3) . . ?
O3 C6 Cd4 59.70(15) . 3_656 ?
O3 C6 C5 117.8(3) . . ?
C5 C6 Cd4 177.4(2) . 3_656 ?
N6 C37 C42 105.0(3) . . ?
C38 C37 N6 132.0(3) . . ?
C38 C37 C42 123.1(3) . . ?
C51 C50 C49 117.1(3) . . ?
C12 C11 C10 117.1(3) . . ?
C45 C44 C43 110.2(3) . . ?
C44 C45 C46 115.9(3) . . ?
C47 C43 C44 113.6(3) . . ?
N4 C27 C22 105.3(3) . . ?
N4 C27 C26 131.7(3) . . ?
C26 C27 C22 122.9(3) . . ?
C22 C23 C24 116.8(3) . . ?
C23 C24 C25 122.1(3) . . ?
C13 C14 C15 117.1(3) . . ?
C9 C16 C17 113.8(3) . . ?
C50 C51 C52 121.3(3) . . ?
C14 C13 C12 121.3(3) . . ?
C36 C47 C43 113.1(3) . . ?
C11 C12 C13 121.9(3) . . ?
C53 C52 C51 121.7(3) . . ?
C40 C41 C42 117.4(4) . . ?
C38 C39 C40 121.5(4) . . ?
C48 C53 C52 117.4(3) . . ?
C41 C40 C39 121.9(4) . . ?
C18 C17 C16 111.5(3) . . ?
C26 C25 C24 121.8(3) . . ?
N3 C21 N4 111.9(3) . . ?
N3 C21 C20 126.1(4) . . ?
N4 C21 C20 121.8(3) . . ?
C39 C38 C37 116.2(4) . . ?
C25 C26 C27 116.2(3) . . ?
C20 C19 C18 110.5(3) . . ?
C17 C18 C19 117.1(3) . . ?
C19 C20 C21 118.8(3) . . ?

loop_
_geom_bond_atom_site_label_1
_geom_bond_atom_site_label_2
_geom_bond_distance
_geom_bond_site_symmetry_2
_geom_bond_publ_flag
Cd4 O4 2.407(2) 4_657 ?
Cd4 O4 2.407(2) 3_656 ?
Cd4 O3 2.341(2) 3_656 ?
Cd4 O3 2.341(2) 4_657 ?
Cd4 N8 2.239(2) . ?
Cd4 N8 2.239(2) 2_657 ?
Cd4 C6 2.709(3) 4_657 ?
Cd4 C6 2.709(3) 3_656 ?
Cd1 O1 2.249(2) 2 ?
Cd1 O1 2.249(2) . ?
Cd1 O2 2.615(2) 2 ?
Cd1 O2 2.615(2) . ?
Cd1 N1 2.264(2) . ?
Cd1 N1 2.264(2) 2 ?
Cd3 O7 2.175(2) 2_557 ?
Cd3 O7 2.175(2) . ?
Cd3 N5 2.210(3) 2_557 ?
Cd3 N5 2.210(3) . ?
Cd2 O5 2.174(2) 2_556 ?
Cd2 O5 2.174(2) . ?
Cd2 N3 2.211(3) 2_556 ?
Cd2 N3 2.211(3) . ?
Cl4 C33 1.747(3) . ?
Cl1 C8 1.738(3) . ?
Cl3 C30 1.754(3) . ?
Cl2 C4 1.744(3) . ?
O7 C35 1.279(3) . ?
O5 C28 1.252(4) . ?
O1 C1 1.264(4) . ?
O4 C6 1.248(4) . ?
O3 C6 1.269(4) . ?
O8 C35 1.222(4) . ?
O2 C1 1.245(4) . ?
N2 C15 1.383(4) . ?
N2 C9 1.348(4) . ?
N5 C42 1.403(4) . ?
N5 C36 1.324(4) . ?
N8 C49 1.394(4) . ?
N8 C013 1.328(4) . ?
N7 C48 1.381(4) . ?
N7 C013 1.348(4) . ?
N1 C9 1.324(4) . ?
N1 C10 1.404(3) . ?
O6 C28 1.236(4) . ?
N3 C22 1.405(3) . ?
N3 C21 1.331(4) . ?
N6 C36 1.341(4) . ?
N6 C37 1.387(4) . ?
C32 C31 1.386(4) . ?
C32 C33 1.400(4) . ?
C32 C35 1.521(4) . ?
N4 C27 1.383(4) . ?
N4 C21 1.332(5) . ?
C2 C1 1.502(4) . ?
C2 C8 1.390(4) . ?
C2 C3 1.392(4) . ?
C15 C10 1.390(4) . ?
C15 C14 1.392(4) . ?
C49 C48 1.404(4) . ?
C49 C50 1.384(4) . ?
C9 C16 1.490(4) . ?
C10 C11 1.391(4) . ?
C31 C30 1.386(4) . ?
C29 C28 1.513(4) . ?
C29 C34 1.387(4) . ?
C29 C30 1.392(4) . ?
C34 C33 1.389(4) . ?
C48 C53 1.381(4) . ?
C013 C46 1.492(4) . ?
C5 C7 1.396(4) . ?
C5 C4 1.388(4) . ?
C5 C6 1.506(4) . ?
C46 C45 1.542(4) . ?
C22 C27 1.395(4) . ?
C22 C23 1.380(4) . ?
C42 C37 1.396(4) . ?
C42 C41 1.384(4) . ?
C36 C47 1.490(4) . ?
C7 C8 1.396(4) . ?
C3 C4 1.384(4) . ?
C37 C38 1.381(5) . ?
C50 C51 1.382(5) . ?
C11 C12 1.382(4) . ?
C44 C45 1.514(4) . ?
C44 C43 1.528(4) . ?
C43 C47 1.526(5) . ?
C27 C26 1.385(5) . ?
C23 C24 1.384(4) . ?
C24 C25 1.388(5) . ?
C14 C13 1.367(5) . ?
C16 C17 1.535(4) . ?
C51 C52 1.396(5) . ?
C13 C12 1.396(5) . ?
C52 C53 1.382(5) . ?
C41 C40 1.375(5) . ?
C39 C40 1.397(6) . ?
C39 C38 1.373(5) . ?
C17 C18 1.510(5) . ?
C25 C26 1.359(6) . ?
C21 C20 1.497(5) . ?
C19 C18 1.534(5) . ?
C19 C20 1.484(5) . ?
